data_4026321
loop_
_publ_author_name
'Daniel T. Chase'
'Brian S. Young'
'Michael M. Haley'

_publ_section_title
;
 Incorporating BODIPY Fluorophores into Tetrakis(arylethynyl)benzenes
;
_journal_name_full 'Journal of Organic Chemistry'
_journal_page_first 4043
_journal_page_last 4051
_journal_paper_doi 10.1021/jo200491m
_journal_volume 76
_journal_year 2011
_chemical_formula_sum 'C121 H116 B4 F8 N10'
_chemical_formula_weight 1905.48
_chemical_name_systematic
;
 ?
;
_space_group_IT_number 2
_symmetry_cell_setting triclinic
_symmetry_space_group_name_Hall '-P 1'
_symmetry_space_group_name_H-M 'P -1'
_atom_sites_solution_hydrogens geom
_atom_sites_solution_primary direct
_atom_sites_solution_secondary difmap
_audit_creation_method SHELXLTL
_cell_angle_alpha 68.929(8)
_cell_angle_beta 81.221(9)
_cell_angle_gamma 81.589(9)
_cell_formula_units_Z 2
_cell_length_a 10.922(8)
_cell_length_b 20.395(14)
_cell_length_c 25.136(17)
_cell_measurement_reflns_used 1688
_cell_measurement_temperature 173(2)
_cell_measurement_theta_max 0.00
_cell_measurement_theta_min 0.00
_cell_volume 5138(6)
_computing_cell_refinement 'Bruker SAINT'
_computing_data_collection 'Bruker SMART'
_computing_data_reduction 'Bruker SAINT'
_computing_molecular_graphics 'Bruker SHELXTL'
_computing_publication_material 'Bruker SHELXTL'
_computing_structure_refinement 'Bruker SHELXTL'
_computing_structure_solution 'Bruker SHELXTL'
_diffrn_ambient_temperature 173(2)
_diffrn_measured_fraction_theta_full 0.994
_diffrn_measured_fraction_theta_max 0.994
_diffrn_measurement_device_type 'Bruker Apex CCD area detector'
_diffrn_measurement_method 'phi and omega scans'
_diffrn_radiation_monochromator graphite
_diffrn_radiation_source 'fine-focus sealed tube'
_diffrn_radiation_type MoK\a
_diffrn_radiation_wavelength 0.71073
_diffrn_reflns_av_R_equivalents 0.1200
_diffrn_reflns_av_sigmaI/netI 0.2629
_diffrn_reflns_limit_h_max 12
_diffrn_reflns_limit_h_min -12
_diffrn_reflns_limit_k_max 23
_diffrn_reflns_limit_k_min -23
_diffrn_reflns_limit_l_max 28
_diffrn_reflns_limit_l_min -28
_diffrn_reflns_number 37416
_diffrn_reflns_theta_full 24.00
_diffrn_reflns_theta_max 24.00
_diffrn_reflns_theta_min 0.87
_exptl_absorpt_coefficient_mu 0.082
_exptl_absorpt_correction_T_max 0.9992
_exptl_absorpt_correction_T_min 0.9696
_exptl_absorpt_correction_type multi-scan
_exptl_absorpt_process_details SADABS
_exptl_crystal_colour red
_exptl_crystal_density_diffrn 1.232
_exptl_crystal_description plate
_exptl_crystal_F_000 2008
_exptl_crystal_size_max 0.38
_exptl_crystal_size_mid 0.20
_exptl_crystal_size_min 0.01
_refine_diff_density_max 0.286
_refine_diff_density_min -0.304
_refine_diff_density_rms 0.066
_refine_ls_extinction_method none
_refine_ls_goodness_of_fit_ref 1.008
_refine_ls_hydrogen_treatment constr
_refine_ls_matrix_type full
_refine_ls_number_parameters 1117
_refine_ls_number_reflns 16057
_refine_ls_number_restraints 0
_refine_ls_restrained_S_all 1.008
_refine_ls_R_factor_all 0.2196
_refine_ls_R_factor_gt 0.0909
_refine_ls_shift/su_max 0.001
_refine_ls_shift/su_mean 0.000
_refine_ls_structure_factor_coef Fsqd
_refine_ls_weighting_details 'calc w=1/[\s^2^(Fo^2^)+(0.0220P)^2^+0.0000P] where P=(Fo^2^+2Fc^2^)/3'
_refine_ls_weighting_scheme calc
_refine_ls_wR_factor_gt 0.1953
_refine_ls_wR_factor_ref 0.2193
_reflns_number_gt 4489
_reflns_number_total 16057
_reflns_threshold_expression >2sigma(I)
_cod_data_source_file jo200491m_si_002.cif
_cod_data_source_block mh67
_cod_database_code 4026321

loop_
_symmetry_equiv_pos_as_xyz
'x, y, z'
'-x, -y, -z'

loop_
_atom_site_label
_atom_site_type_symbol
_atom_site_fract_x
_atom_site_fract_y
_atom_site_fract_z
_atom_site_U_iso_or_equiv
_atom_site_adp_type
_atom_site_occupancy
_atom_site_symmetry_multiplicity
_atom_site_calc_flag
_atom_site_refinement_flags
N1 N -0.3627(5) 0.4766(4) -0.2766(3) 0.0501(17) Uani 1 1 d .
N2 N -0.2145(5) 0.4155(3) -0.1842(3) 0.0494(17) Uani 1 1 d .
N3 N -0.2283(6) 0.2450(3) -0.4349(3) 0.0585(18) Uani 1 1 d .
N4 N -0.2382(6) 0.1763(4) -0.4977(3) 0.0621(19) Uani 1 1 d .
N5 N 0.2406(5) 0.1764(4) -0.2615(3) 0.0609(19) Uani 1 1 d .
N6 N 0.4114(5) 0.0874(4) -0.2692(3) 0.0598(19) Uani 1 1 d .
N7 N -0.4740(5) 0.6161(3) -0.0053(3) 0.0508(17) Uani 1 1 d .
N8 N -0.5344(5) 0.6687(3) 0.0710(3) 0.0456(16) Uani 1 1 d .
N9 N -0.7005(5) 0.7953(3) -0.2799(2) 0.0443(16) Uani 1 1 d .
N10 N -0.8551(5) 0.9036(4) -0.3077(2) 0.0554(18) Uani 1 1 d .
B1 B -0.1543(10) 0.1881(6) -0.4567(5) 0.070(3) Uani 1 1 d .
B2 B 0.3558(9) 0.1603(7) -0.3005(5) 0.074(3) Uani 1 1 d .
B3 B -0.5616(8) 0.6754(6) 0.0108(5) 0.061(3) Uani 1 1 d .
B4 B -0.7232(8) 0.8753(6) -0.2859(4) 0.061(3) Uani 1 1 d .
F1 F -0.1321(4) 0.1261(3) -0.4106(2) 0.0841(15) Uani 1 1 d .
F2 F -0.0428(4) 0.2128(2) -0.48759(18) 0.0746(14) Uani 1 1 d .
F3 F 0.3170(4) 0.1668(3) -0.3530(2) 0.0893(16) Uani 1 1 d .
F4 F 0.4388(4) 0.2125(2) -0.3117(2) 0.113(2) Uani 1 1 d .
F5 F -0.5448(4) 0.7390(2) -0.02809(19) 0.0734(14) Uani 1 1 d .
F6 F -0.6868(3) 0.6582(2) 0.01581(18) 0.0714(13) Uani 1 1 d .
F7 F -0.6310(3) 0.9114(2) -0.32563(18) 0.0676(13) Uani 1 1 d .
F8 F -0.7242(3) 0.8826(2) -0.23343(18) 0.0642(12) Uani 1 1 d .
C1 C -0.2827(7) 0.4177(4) -0.2726(3) 0.053(2) Uani 1 1 d .
C2 C -0.2054(6) 0.3889(4) -0.2261(3) 0.044(2) Uani 1 1 d .
C3 C -0.2993(6) 0.4736(4) -0.1875(3) 0.049(2) Uani 1 1 d .
C4 C -0.3687(6) 0.5065(4) -0.2364(3) 0.046(2) Uani 1 1 d .
C5 C -0.2810(7) 0.3851(5) -0.3128(4) 0.062(3) Uani 1 1 d .
C6 C -0.2841(6) 0.3558(4) -0.3452(4) 0.056(2) Uani 1 1 d .
C7 C -0.2846(8) 0.3202(5) -0.3863(3) 0.065(2) Uani 1 1 d .
C8 C -0.1930(8) 0.2668(5) -0.3945(4) 0.070(3) Uani 1 1 d .
C9 C -0.3791(7) 0.3313(4) -0.4215(3) 0.059(2) Uani 1 1 d .
C10 C -0.3456(7) 0.2825(4) -0.4503(3) 0.056(2) Uani 1 1 d .
C11 C -0.3993(7) 0.2693(5) -0.4933(3) 0.063(2) Uani 1 1 d .
C12 C -0.3496(8) 0.2170(5) -0.5160(4) 0.068(3) Uani 1 1 d .
C13 C -0.3863(9) 0.1905(5) -0.5556(3) 0.065(3) Uani 1 1 d .
C14 C -0.3029(10) 0.1359(5) -0.5602(4) 0.081(3) Uani 1 1 d .
H14A H -0.3050 0.1086 -0.5837 0.097 Uiso 1 1 calc R
C15 C -0.2136(9) 0.1281(5) -0.5235(4) 0.071(3) Uani 1 1 d .
C16 C -0.0729(7) 0.2394(5) -0.3666(4) 0.096(3) Uani 1 1 d .
H16A H -0.0279 0.2025 -0.3806 0.144 Uiso 1 1 calc R
H16B H -0.0923 0.2198 -0.3249 0.144 Uiso 1 1 calc R
H16C H -0.0209 0.2783 -0.3764 0.144 Uiso 1 1 calc R
C17 C -0.4950(7) 0.3826(4) -0.4225(3) 0.078(3) Uani 1 1 d .
H17A H -0.4899 0.4090 -0.3973 0.116 Uiso 1 1 calc R
H17B H -0.5687 0.3564 -0.4092 0.116 Uiso 1 1 calc R
H17C H -0.5013 0.4156 -0.4617 0.116 Uiso 1 1 calc R
C18 C -0.5227(9) 0.3129(5) -0.5129(4) 0.067(2) Uani 1 1 d .
C19 C -0.6359(9) 0.2895(5) -0.4839(4) 0.089(3) Uani 1 1 d .
H19A H -0.6375 0.2471 -0.4516 0.106 Uiso 1 1 calc R
C20 C -0.7471(10) 0.3286(7) -0.5023(5) 0.112(4) Uani 1 1 d .
H20A H -0.8247 0.3132 -0.4825 0.135 Uiso 1 1 calc R
C21 C -0.7436(12) 0.3890(8) -0.5488(5) 0.130(5) Uani 1 1 d .
H21A H -0.8197 0.4148 -0.5615 0.156 Uiso 1 1 calc R
C22 C -0.6311(13) 0.4143(6) -0.5787(4) 0.101(3) Uani 1 1 d .
H22A H -0.6312 0.4572 -0.6105 0.121 Uiso 1 1 calc R
C23 C -0.5162(10) 0.3750(5) -0.5607(4) 0.093(3) Uani 1 1 d .
H23A H -0.4384 0.3904 -0.5804 0.111 Uiso 1 1 calc R
C24 C -0.5071(7) 0.2182(5) -0.5878(3) 0.086(3) Uani 1 1 d .
H24A H -0.5105 0.1914 -0.6129 0.130 Uiso 1 1 calc R
H24B H -0.5047 0.2684 -0.6109 0.130 Uiso 1 1 calc R
H24C H -0.5810 0.2121 -0.5597 0.130 Uiso 1 1 calc R
C25 C -0.1010(8) 0.0756(5) -0.5140(4) 0.095(3) Uani 1 1 d .
H25A H -0.0540 0.0821 -0.4864 0.142 Uiso 1 1 calc R
H25B H -0.0482 0.0825 -0.5505 0.142 Uiso 1 1 calc R
H25C H -0.1269 0.0277 -0.4991 0.142 Uiso 1 1 calc R
C26 C -0.1125(7) 0.3283(4) -0.2241(3) 0.055(2) Uani 1 1 d .
C27 C -0.0376(7) 0.2823(5) -0.2262(4) 0.062(3) Uani 1 1 d .
C28 C 0.0597(7) 0.2294(5) -0.2302(4) 0.060(2) Uani 1 1 d .
C29 C 0.1622(7) 0.2378(5) -0.2735(4) 0.066(2) Uani 1 1 d .
C30 C 0.0760(6) 0.1587(4) -0.1891(3) 0.050(2) Uani 1 1 d .
C31 C 0.1907(6) 0.1269(5) -0.2091(4) 0.052(2) Uani 1 1 d .
C32 C 0.2567(7) 0.0600(4) -0.1858(4) 0.056(2) Uani 1 1 d .
C33 C 0.3693(6) 0.0407(5) -0.2145(4) 0.055(2) Uani 1 1 d .
C34 C 0.4546(7) -0.0234(5) -0.1989(4) 0.062(2) Uani 1 1 d .
C35 C 0.5427(7) -0.0129(5) -0.2456(4) 0.068(3) Uani 1 1 d .
H35A H 0.6120 -0.0459 -0.2487 0.081 Uiso 1 1 calc R
C36 C 0.5177(7) 0.0523(5) -0.2879(4) 0.071(3) Uani 1 1 d .
C37 C 0.1870(7) 0.3041(4) -0.3242(4) 0.084(3) Uani 1 1 d .
H37A H 0.2641 0.2952 -0.3473 0.126 Uiso 1 1 calc R
H37B H 0.1955 0.3423 -0.3104 0.126 Uiso 1 1 calc R
H37C H 0.1175 0.3178 -0.3478 0.126 Uiso 1 1 calc R
C38 C -0.0166(6) 0.1275(4) -0.1363(3) 0.067(2) Uani 1 1 d .
H38A H -0.0861 0.1632 -0.1345 0.101 Uiso 1 1 calc R
H38B H 0.0255 0.1129 -0.1015 0.101 Uiso 1 1 calc R
H38C H -0.0483 0.0865 -0.1391 0.101 Uiso 1 1 calc R
C39 C 0.2038(6) 0.0098(4) -0.1294(4) 0.054(2) Uani 1 1 d .
C40 C 0.1446(8) -0.0467(4) -0.1311(4) 0.065(2) Uani 1 1 d .
H40A H 0.1401 -0.0537 -0.1661 0.077 Uiso 1 1 calc R
C41 C 0.0938(8) -0.0910(5) -0.0791(4) 0.087(3) Uani 1 1 d .
H41A H 0.0516 -0.1288 -0.0787 0.105 Uiso 1 1 calc R
C42 C 0.1021(9) -0.0824(6) -0.0265(4) 0.096(3) Uani 1 1 d .
H42A H 0.0666 -0.1140 0.0085 0.115 Uiso 1 1 calc R
C43 C 0.1634(9) -0.0267(6) -0.0269(5) 0.092(3) Uani 1 1 d .
H43A H 0.1701 -0.0201 0.0080 0.110 Uiso 1 1 calc R
C44 C 0.2145(7) 0.0192(5) -0.0786(4) 0.070(3) Uani 1 1 d .
H44A H 0.2567 0.0569 -0.0790 0.084 Uiso 1 1 calc R
C45 C 0.4492(7) -0.0868(4) -0.1452(4) 0.072(3) Uani 1 1 d .
H45A H 0.5209 -0.1211 -0.1474 0.109 Uiso 1 1 calc R
H45B H 0.3721 -0.1084 -0.1409 0.109 Uiso 1 1 calc R
H45C H 0.4511 -0.0725 -0.1121 0.109 Uiso 1 1 calc R
C46 C 0.5911(7) 0.0877(5) -0.3455(4) 0.102(3) Uani 1 1 d .
H46A H 0.5478 0.1340 -0.3650 0.152 Uiso 1 1 calc R
H46B H 0.5982 0.0581 -0.3693 0.152 Uiso 1 1 calc R
H46C H 0.6745 0.0939 -0.3393 0.152 Uiso 1 1 calc R
C47 C -0.3169(6) 0.5025(4) -0.1406(3) 0.045(2) Uani 1 1 d .
C48 C -0.3409(6) 0.5242(4) -0.1000(4) 0.044(2) Uani 1 1 d .
C49 C -0.3695(6) 0.5501(4) -0.0564(3) 0.0405(19) Uani 1 1 d .
C50 C -0.4691(6) 0.6017(4) -0.0535(3) 0.044(2) Uani 1 1 d .
C51 C -0.3066(6) 0.5340(4) -0.0078(3) 0.0407(19) Uani 1 1 d .
C52 C -0.3723(6) 0.5727(4) 0.0257(3) 0.047(2) Uani 1 1 d .
C53 C -0.3564(6) 0.5792(4) 0.0782(3) 0.051(2) Uani 1 1 d .
C54 C -0.4376(7) 0.6240(4) 0.1019(3) 0.052(2) Uani 1 1 d .
C55 C -0.4410(7) 0.6353(5) 0.1566(3) 0.060(2) Uani 1 1 d .
C56 C -0.5365(7) 0.6872(4) 0.1553(4) 0.063(2) Uani 1 1 d .
H56A H -0.5621 0.7075 0.1843 0.076 Uiso 1 1 calc R
C57 C -0.5908(6) 0.7058(4) 0.1035(4) 0.057(2) Uani 1 1 d .
C58 C -0.5588(6) 0.6410(4) -0.0969(3) 0.068(3) Uani 1 1 d .
H58A H -0.6179 0.6733 -0.0825 0.102 Uiso 1 1 calc R
H58B H -0.6043 0.6072 -0.1037 0.102 Uiso 1 1 calc R
H58C H -0.5128 0.6680 -0.1330 0.102 Uiso 1 1 calc R
C59 C -0.1869(5) 0.4826(4) 0.0025(3) 0.052(2) Uani 1 1 d .
H59A H -0.1581 0.4790 0.0386 0.079 Uiso 1 1 calc R
H59B H -0.1221 0.5002 -0.0292 0.079 Uiso 1 1 calc R
H59C H -0.2044 0.4358 0.0046 0.079 Uiso 1 1 calc R
C60 C -0.2429(6) 0.5378(4) 0.1082(3) 0.043(2) Uani 1 1 d .
C61 C -0.1365(6) 0.5748(4) 0.0960(3) 0.061(2) Uani 1 1 d .
H61A H -0.1391 0.6231 0.0722 0.073 Uiso 1 1 calc R
C62 C -0.0250(7) 0.5384(5) 0.1201(3) 0.065(2) Uani 1 1 d .
H62A H 0.0468 0.5629 0.1128 0.078 Uiso 1 1 calc R
C63 C -0.0208(7) 0.4665(5) 0.1546(3) 0.064(2) Uani 1 1 d .
H63A H 0.0535 0.4425 0.1707 0.077 Uiso 1 1 calc R
C64 C -0.1294(7) 0.4296(5) 0.1653(3) 0.069(3) Uani 1 1 d .
H64A H -0.1269 0.3807 0.1875 0.082 Uiso 1 1 calc R
C65 C -0.2390(7) 0.4665(4) 0.1425(3) 0.055(2) Uani 1 1 d .
H65A H -0.3119 0.4426 0.1506 0.066 Uiso 1 1 calc R
C66 C -0.3567(7) 0.5996(4) 0.2044(3) 0.071(3) Uani 1 1 d .
H66A H -0.3831 0.6183 0.2356 0.106 Uiso 1 1 calc R
H66B H -0.2704 0.6092 0.1892 0.106 Uiso 1 1 calc R
H66C H -0.3623 0.5486 0.2188 0.106 Uiso 1 1 calc R
C67 C -0.6951(7) 0.7607(4) 0.0855(3) 0.077(3) Uani 1 1 d .
H67A H -0.7149 0.7635 0.0479 0.115 Uiso 1 1 calc R
H67B H -0.6714 0.8064 0.0828 0.115 Uiso 1 1 calc R
H67C H -0.7682 0.7488 0.1137 0.115 Uiso 1 1 calc R
C68 C -0.4505(7) 0.5710(5) -0.2435(3) 0.050(2) Uani 1 1 d .
C69 C -0.5183(7) 0.6247(4) -0.2548(3) 0.049(2) Uani 1 1 d .
C70 C -0.6077(6) 0.6877(4) -0.2677(3) 0.049(2) Uani 1 1 d .
C71 C -0.5971(6) 0.7521(4) -0.2630(3) 0.048(2) Uani 1 1 d .
C72 C -0.7254(6) 0.6928(4) -0.2896(3) 0.044(2) Uani 1 1 d .
C73 C -0.7821(6) 0.7599(4) -0.2946(3) 0.049(2) Uani 1 1 d .
C74 C -0.9018(6) 0.7924(4) -0.3113(3) 0.048(2) Uani 1 1 d .
C75 C -0.9385(7) 0.8616(4) -0.3157(3) 0.049(2) Uani 1 1 d .
C76 C -1.0523(6) 0.9070(4) -0.3314(3) 0.057(2) Uani 1 1 d .
C77 C -1.0341(7) 0.9732(5) -0.3335(4) 0.074(3) Uani 1 1 d .
H77A H -1.0927 1.0138 -0.3431 0.089 Uiso 1 1 calc R
C78 C -0.9122(8) 0.9703(5) -0.3188(4) 0.068(3) Uani 1 1 d .
C79 C -0.4903(6) 0.7735(4) -0.2445(3) 0.063(2) Uani 1 1 d .
H79A H -0.5089 0.8224 -0.2455 0.094 Uiso 1 1 calc R
H79B H -0.4151 0.7697 -0.2704 0.094 Uiso 1 1 calc R
H79C H -0.4769 0.7424 -0.2053 0.094 Uiso 1 1 calc R
C80 C -0.7627(6) 0.6352(4) -0.3065(3) 0.056(2) Uani 1 1 d .
H80A H -0.8450 0.6494 -0.3203 0.085 Uiso 1 1 calc R
H80B H -0.7657 0.5915 -0.2731 0.085 Uiso 1 1 calc R
H80C H -0.7017 0.6272 -0.3369 0.085 Uiso 1 1 calc R
C81 C -0.9956(6) 0.7493(4) -0.3187(4) 0.050(2) Uani 1 1 d .
C82 C -1.0766(6) 0.7113(4) -0.2693(3) 0.055(2) Uani 1 1 d .
H82A H -1.0692 0.7116 -0.2322 0.066 Uiso 1 1 calc R
C83 C -1.1658(6) 0.6743(4) -0.2774(4) 0.069(3) Uani 1 1 d .
H83A H -1.2215 0.6503 -0.2457 0.083 Uiso 1 1 calc R
C84 C -1.1740(7) 0.6721(5) -0.3318(4) 0.078(3) Uani 1 1 d .
H84A H -1.2330 0.6451 -0.3364 0.093 Uiso 1 1 calc R
C85 C -1.0957(7) 0.7093(5) -0.3797(4) 0.082(3) Uani 1 1 d .
H85A H -1.1049 0.7097 -0.4168 0.099 Uiso 1 1 calc R
C86 C -1.0038(7) 0.7461(4) -0.3723(3) 0.059(2) Uani 1 1 d .
H86A H -0.9471 0.7687 -0.4041 0.071 Uiso 1 1 calc R
C87 C -1.1715(6) 0.8873(4) -0.3444(4) 0.088(3) Uani 1 1 d .
H87A H -1.2329 0.9288 -0.3537 0.132 Uiso 1 1 calc R
H87B H -1.2055 0.8497 -0.3108 0.132 Uiso 1 1 calc R
H87C H -1.1525 0.8707 -0.3771 0.132 Uiso 1 1 calc R
C88 C -0.8494(7) 1.0271(4) -0.3137(3) 0.080(3) Uani 1 1 d .
H88A H -0.7657 1.0083 -0.3025 0.120 Uiso 1 1 calc R
H88B H -0.8976 1.0446 -0.2845 0.120 Uiso 1 1 calc R
H88C H -0.8434 1.0658 -0.3507 0.120 Uiso 1 1 calc R
C1S C -1.0424(8) 0.8156(5) -0.1687(3) 0.068(3) Uani 1 1 d .
H1SA H -0.9905 0.8525 -0.1885 0.082 Uiso 1 1 calc R
C2S C -1.1682(8) 0.8285(5) -0.1740(4) 0.088(3) Uani 1 1 d .
H2SA H -1.2015 0.8740 -0.1967 0.106 Uiso 1 1 calc R
C3S C -1.2477(9) 0.7750(6) -0.1460(5) 0.099(4) Uani 1 1 d .
H3SA H -1.3343 0.7839 -0.1499 0.118 Uiso 1 1 calc R
C4S C -1.1987(8) 0.7102(6) -0.1133(4) 0.095(3) Uani 1 1 d .
H4SA H -1.2518 0.6739 -0.0938 0.114 Uiso 1 1 calc R
C5S C -1.0692(8) 0.6963(5) -0.1079(4) 0.081(3) Uani 1 1 d .
H5SA H -1.0361 0.6505 -0.0857 0.097 Uiso 1 1 calc R
C6S C -0.9892(7) 0.7500(5) -0.1353(4) 0.065(2) Uani 1 1 d .
C7S C -0.8484(6) 0.7359(5) -0.1295(4) 0.086(3) Uani 1 1 d .
H7SA H -0.8084 0.7792 -0.1511 0.128 Uiso 1 1 calc R
H7SB H -0.8121 0.6985 -0.1447 0.128 Uiso 1 1 calc R
H7SC H -0.8353 0.7211 -0.0890 0.128 Uiso 1 1 calc R
C8S C -1.3821(19) 1.1141(10) -0.1728(10) 0.159(7) Uani 1 1 d .
H8SA H -1.4547 1.1429 -0.1657 0.190 Uiso 1 1 calc R
C9S C -1.3075(17) 1.1337(8) -0.2256(9) 0.146(6) Uani 1 1 d .
H9SA H -1.3254 1.1776 -0.2550 0.176 Uiso 1 1 calc R
C10S C -1.2041(16) 1.0857(11) -0.2338(8) 0.154(6) Uani 1 1 d .
H10A H -1.1543 1.0983 -0.2698 0.184 Uiso 1 1 calc R
C11S C -1.1738(13) 1.0250(10) -0.1943(9) 0.138(6) Uani 1 1 d .
H11A H -1.1053 0.9944 -0.2026 0.166 Uiso 1 1 calc R
C12S C -1.2441(16) 1.0044(9) -0.1381(7) 0.148(6) Uani 1 1 d .
H12A H -1.2219 0.9619 -0.1082 0.177 Uiso 1 1 calc R
C13S C -1.3444(17) 1.0501(13) -0.1309(9) 0.147(7) Uani 1 1 d .
C14S C -1.4209(14) 1.0317(9) -0.0752(6) 0.242(10) Uani 1 1 d .
H14B H -1.4887 1.0691 -0.0761 0.362 Uiso 1 1 calc R
H14C H -1.3692 1.0265 -0.0450 0.362 Uiso 1 1 calc R
H14D H -1.4559 0.9871 -0.0672 0.362 Uiso 1 1 calc R

loop_
_atom_site_aniso_label
_atom_site_aniso_U_11
_atom_site_aniso_U_22
_atom_site_aniso_U_33
_atom_site_aniso_U_23
_atom_site_aniso_U_13
_atom_site_aniso_U_12
N1 0.025(4) 0.069(5) 0.054(5) -0.019(4) 0.004(3) -0.014(4)
N2 0.018(3) 0.057(5) 0.080(5) -0.034(4) 0.002(3) -0.004(3)
N3 0.054(5) 0.066(5) 0.057(5) -0.025(4) -0.004(4) -0.003(4)
N4 0.056(5) 0.063(5) 0.070(5) -0.029(4) 0.007(4) -0.012(4)
N5 0.031(4) 0.071(5) 0.077(5) -0.026(4) -0.003(4) 0.004(4)
N6 0.025(4) 0.059(5) 0.092(6) -0.025(5) 0.000(4) 0.000(4)
N7 0.016(3) 0.067(5) 0.065(5) -0.020(4) -0.002(3) -0.005(3)
N8 0.022(3) 0.047(4) 0.070(5) -0.024(4) -0.003(3) -0.003(3)
N9 0.026(3) 0.041(4) 0.071(5) -0.023(4) -0.005(3) -0.012(3)
N10 0.038(4) 0.062(5) 0.072(5) -0.027(4) -0.003(3) -0.015(4)
B1 0.061(7) 0.067(9) 0.071(9) -0.024(7) 0.027(7) -0.013(7)
B2 0.039(6) 0.086(10) 0.090(10) -0.032(8) 0.022(7) -0.007(7)
B3 0.021(5) 0.085(9) 0.092(9) -0.051(8) 0.006(5) -0.019(6)
B4 0.028(5) 0.104(10) 0.048(7) -0.029(7) -0.003(5) 0.003(6)
F1 0.087(4) 0.076(4) 0.081(4) -0.022(3) -0.007(3) 0.004(3)
F2 0.062(3) 0.076(4) 0.088(4) -0.035(3) 0.010(3) -0.015(3)
F3 0.074(4) 0.094(4) 0.080(4) -0.021(3) 0.016(3) 0.005(3)
F4 0.039(3) 0.067(4) 0.209(6) -0.030(4) 0.026(3) -0.017(3)
F5 0.064(3) 0.062(3) 0.081(4) -0.012(3) 0.001(3) -0.006(3)
F6 0.032(2) 0.096(4) 0.099(4) -0.049(3) -0.019(2) 0.006(2)
F7 0.036(2) 0.064(3) 0.097(4) -0.022(3) 0.007(2) -0.018(2)
F8 0.055(3) 0.070(3) 0.074(3) -0.029(3) -0.010(2) -0.010(2)
C1 0.030(5) 0.059(6) 0.074(6) -0.029(5) 0.000(4) -0.007(4)
C2 0.028(4) 0.048(5) 0.059(6) -0.024(5) -0.004(4) -0.003(4)
C3 0.024(4) 0.081(7) 0.050(6) -0.030(5) 0.007(4) -0.019(4)
C4 0.021(4) 0.069(6) 0.046(5) -0.016(5) 0.002(4) -0.011(4)
C5 0.047(5) 0.074(7) 0.090(7) -0.060(6) -0.009(5) 0.003(5)
C6 0.037(5) 0.052(6) 0.073(7) -0.011(5) -0.007(5) -0.010(4)
C7 0.067(6) 0.079(7) 0.063(6) -0.038(5) -0.011(5) -0.015(6)
C8 0.063(6) 0.082(8) 0.064(7) -0.025(6) 0.006(5) -0.012(6)
C9 0.051(5) 0.066(6) 0.065(6) -0.031(5) -0.007(5) 0.004(5)
C10 0.058(6) 0.063(6) 0.048(6) -0.020(5) 0.003(5) -0.011(5)
C11 0.052(6) 0.076(7) 0.052(6) -0.011(5) 0.004(5) -0.020(5)
C12 0.067(7) 0.071(7) 0.070(7) -0.032(6) -0.003(5) -0.003(6)
C13 0.079(7) 0.077(7) 0.042(6) -0.016(5) 0.005(5) -0.042(6)
C14 0.082(8) 0.075(8) 0.093(8) -0.043(6) 0.012(6) -0.015(6)
C15 0.069(7) 0.053(7) 0.096(8) -0.037(6) 0.020(6) -0.020(6)
C16 0.055(6) 0.132(9) 0.104(8) -0.044(7) -0.019(6) 0.003(6)
C17 0.055(6) 0.084(7) 0.099(7) -0.042(6) -0.018(5) 0.013(5)
C18 0.071(7) 0.084(8) 0.050(6) -0.026(6) -0.008(5) -0.011(6)
C19 0.056(6) 0.123(9) 0.086(8) -0.034(7) -0.013(6) -0.008(7)
C20 0.086(9) 0.154(12) 0.086(9) -0.025(8) -0.028(7) -0.004(9)
C21 0.099(10) 0.197(16) 0.083(10) -0.039(10) -0.041(8) 0.028(10)
C22 0.136(10) 0.085(9) 0.071(8) -0.013(6) -0.027(8) 0.007(9)
C23 0.094(8) 0.089(9) 0.073(8) -0.008(6) 0.003(6) -0.007(7)
C24 0.076(7) 0.114(8) 0.086(7) -0.052(6) 0.010(6) -0.038(6)
C25 0.086(7) 0.082(8) 0.126(9) -0.057(7) 0.017(6) -0.013(6)
C26 0.041(5) 0.059(6) 0.065(6) -0.028(5) 0.006(4) -0.003(5)
C27 0.026(5) 0.069(7) 0.103(7) -0.050(6) 0.012(5) -0.008(5)
C28 0.037(5) 0.072(7) 0.072(7) -0.030(6) -0.001(5) -0.001(5)
C29 0.042(5) 0.070(7) 0.074(7) -0.013(6) 0.002(5) -0.007(5)
C30 0.035(5) 0.055(6) 0.068(6) -0.033(5) -0.002(4) -0.005(4)
C31 0.025(4) 0.063(6) 0.071(6) -0.028(5) 0.000(4) -0.010(5)
C32 0.035(5) 0.059(6) 0.077(7) -0.027(5) -0.020(5) 0.007(5)
C33 0.019(4) 0.067(6) 0.082(7) -0.031(6) 0.000(4) -0.005(5)
C34 0.036(5) 0.074(7) 0.081(7) -0.034(6) -0.012(5) -0.001(5)
C35 0.031(5) 0.059(7) 0.103(8) -0.019(6) -0.012(5) 0.011(5)
C36 0.029(5) 0.095(8) 0.090(8) -0.037(7) 0.018(5) -0.023(6)
C37 0.040(5) 0.072(7) 0.117(8) -0.012(6) 0.005(5) -0.004(5)
C38 0.039(5) 0.077(7) 0.084(7) -0.034(5) 0.014(5) -0.007(5)
C39 0.032(5) 0.062(6) 0.061(6) -0.021(5) 0.004(4) 0.005(4)
C40 0.082(6) 0.045(6) 0.061(7) -0.008(5) -0.012(5) -0.009(5)
C41 0.090(7) 0.083(8) 0.077(8) -0.016(7) 0.003(6) -0.013(6)
C42 0.104(9) 0.105(10) 0.067(8) -0.023(7) -0.008(6) 0.007(7)
C43 0.084(8) 0.111(10) 0.087(9) -0.033(7) -0.033(6) -0.012(7)
C44 0.067(6) 0.083(8) 0.066(7) -0.035(6) 0.000(5) -0.008(6)
C45 0.042(5) 0.072(7) 0.105(8) -0.036(6) -0.018(5) 0.015(5)
C46 0.050(6) 0.113(9) 0.119(9) -0.029(7) 0.025(6) -0.001(6)
C47 0.012(4) 0.044(5) 0.068(6) -0.006(5) -0.003(4) -0.008(4)
C48 0.025(4) 0.039(5) 0.063(6) -0.011(5) -0.004(4) -0.011(4)
C49 0.019(4) 0.063(6) 0.049(5) -0.033(5) 0.006(4) -0.007(4)
C50 0.021(4) 0.073(6) 0.039(5) -0.018(5) 0.006(4) -0.021(4)
C51 0.029(4) 0.041(5) 0.050(5) -0.011(4) 0.000(4) -0.011(4)
C52 0.026(4) 0.065(6) 0.056(6) -0.027(5) 0.004(4) -0.017(4)
C53 0.015(4) 0.071(6) 0.066(6) -0.021(5) 0.004(4) -0.021(4)
C54 0.038(5) 0.059(6) 0.064(6) -0.028(5) 0.017(5) -0.027(5)
C55 0.036(5) 0.086(7) 0.062(6) -0.031(5) 0.016(4) -0.026(5)
C56 0.030(5) 0.074(7) 0.090(7) -0.042(6) 0.007(5) -0.001(5)
C57 0.021(4) 0.061(6) 0.095(7) -0.037(6) -0.009(5) 0.007(4)
C58 0.032(4) 0.106(8) 0.067(6) -0.030(5) -0.006(4) -0.009(5)
C59 0.027(4) 0.069(6) 0.063(6) -0.029(5) 0.008(4) -0.005(4)
C60 0.025(4) 0.054(6) 0.057(5) -0.024(4) -0.001(4) -0.015(4)
C61 0.025(4) 0.086(7) 0.078(6) -0.032(5) -0.004(4) -0.017(5)
C62 0.032(5) 0.090(8) 0.082(7) -0.036(6) -0.009(5) -0.017(5)
C63 0.039(5) 0.081(7) 0.069(6) -0.019(5) -0.014(4) -0.002(5)
C64 0.053(6) 0.079(7) 0.060(6) -0.005(5) -0.009(5) -0.011(5)
C65 0.038(5) 0.066(7) 0.063(6) -0.017(5) -0.008(4) -0.016(5)
C66 0.062(6) 0.108(8) 0.050(6) -0.035(5) 0.002(5) -0.021(6)
C67 0.054(6) 0.088(7) 0.096(7) -0.046(6) 0.005(5) -0.006(5)
C68 0.026(5) 0.061(6) 0.064(6) -0.019(5) -0.003(4) -0.014(4)
C69 0.036(5) 0.058(6) 0.061(6) -0.023(5) -0.001(4) -0.025(5)
C70 0.022(4) 0.061(6) 0.067(6) -0.029(5) -0.007(4) 0.009(4)
C71 0.021(4) 0.045(5) 0.081(6) -0.023(5) -0.014(4) -0.002(4)
C72 0.033(4) 0.056(6) 0.049(5) -0.019(4) -0.006(4) -0.015(4)
C73 0.031(4) 0.042(5) 0.067(6) -0.014(4) -0.003(4) -0.002(4)
C74 0.030(4) 0.064(6) 0.052(5) -0.018(4) -0.009(4) -0.014(4)
C75 0.044(5) 0.044(6) 0.058(6) -0.018(4) 0.006(4) -0.010(5)
C76 0.026(5) 0.055(6) 0.077(6) -0.014(5) -0.006(4) 0.007(4)
C77 0.036(5) 0.068(7) 0.117(8) -0.033(6) -0.013(5) 0.008(5)
C78 0.064(6) 0.047(6) 0.098(7) -0.033(5) -0.004(5) -0.007(5)
C79 0.031(4) 0.073(6) 0.098(7) -0.038(5) -0.015(4) -0.019(4)
C80 0.035(4) 0.058(6) 0.071(6) -0.017(5) -0.008(4) 0.001(4)
C81 0.020(4) 0.055(6) 0.065(6) -0.015(5) -0.001(4) 0.007(4)
C82 0.027(4) 0.062(6) 0.072(6) -0.017(5) -0.012(4) -0.004(4)
C83 0.019(4) 0.098(7) 0.076(7) -0.008(5) -0.003(4) -0.023(5)
C84 0.044(5) 0.137(9) 0.064(7) -0.036(6) -0.008(5) -0.040(6)
C85 0.061(6) 0.127(9) 0.076(7) -0.041(6) -0.022(5) -0.029(6)
C86 0.048(5) 0.073(6) 0.061(6) -0.025(5) -0.007(4) -0.013(5)
C87 0.027(5) 0.092(8) 0.140(9) -0.035(6) -0.018(5) 0.007(5)
C88 0.067(6) 0.051(6) 0.131(8) -0.037(6) -0.012(6) -0.014(5)
C1S 0.054(6) 0.059(7) 0.078(7) -0.011(5) -0.007(5) 0.006(5)
C2S 0.056(6) 0.094(8) 0.128(9) -0.056(7) -0.021(6) 0.005(6)
C3S 0.046(6) 0.085(9) 0.159(11) -0.035(8) -0.031(7) 0.012(7)
C4S 0.036(6) 0.118(10) 0.145(10) -0.062(8) 0.022(6) -0.038(6)
C5S 0.071(7) 0.062(7) 0.105(8) -0.026(6) 0.004(6) -0.013(6)
C6S 0.045(5) 0.085(7) 0.079(7) -0.043(6) 0.003(5) -0.025(6)
C7S 0.034(5) 0.110(8) 0.124(8) -0.050(6) -0.021(5) -0.004(5)
C8S 0.19(2) 0.134(16) 0.19(2) -0.087(16) -0.035(17) -0.060(16)
C9S 0.110(12) 0.154(16) 0.22(2) -0.107(15) -0.051(12) 0.005(13)
C10S 0.112(14) 0.131(15) 0.26(2) -0.096(17) -0.056(13) -0.014(12)
C11S 0.101(12) 0.126(14) 0.22(2) -0.090(13) -0.067(14) 0.014(12)
C12S 0.083(11) 0.22(2) 0.156(16) -0.081(14) -0.003(11) -0.045(14)
C13S 0.088(12) 0.20(2) 0.22(2) -0.131(19) -0.018(14) -0.047(14)
C14S 0.204(17) 0.39(3) 0.218(18) -0.185(19) 0.047(14) -0.150(18)

loop_
_atom_type_symbol
_atom_type_description
_atom_type_scat_dispersion_real
_atom_type_scat_dispersion_imag
_atom_type_scat_source
C C 0.0033 0.0016 'International Tables Vol C Tables 4.2.6.8 and 6.1.1.4'
H H 0.0000 0.0000 'International Tables Vol C Tables 4.2.6.8 and 6.1.1.4'
B B 0.0013 0.0007 'International Tables Vol C Tables 4.2.6.8 and 6.1.1.4'
N N 0.0061 0.0033 'International Tables Vol C Tables 4.2.6.8 and 6.1.1.4'
F F 0.0171 0.0103 'International Tables Vol C Tables 4.2.6.8 and 6.1.1.4'

loop_
_geom_angle_atom_site_label_1
_geom_angle_atom_site_label_2
_geom_angle_atom_site_label_3
_geom_angle
C4 N1 C1 118.8(6)
C2 N2 C3 117.2(6)
C8 N3 C10 107.7(7)
C8 N3 B1 124.6(8)
C10 N3 B1 127.6(8)
C15 N4 C12 107.5(8)
C15 N4 B1 126.3(9)
C12 N4 B1 126.1(8)
C29 N5 C31 108.2(6)
C29 N5 B2 126.4(8)
C31 N5 B2 125.1(8)
C36 N6 C33 105.7(7)
C36 N6 B2 126.3(8)
C33 N6 B2 128.0(7)
C50 N7 C52 107.2(6)
C50 N7 B3 126.3(7)
C52 N7 B3 126.1(7)
C57 N8 C54 105.5(7)
C57 N8 B3 127.9(7)
C54 N8 B3 126.5(7)
C71 N9 C73 110.3(6)
C71 N9 B4 125.3(6)
C73 N9 B4 124.3(6)
C78 N10 C75 108.1(7)
C78 N10 B4 126.8(7)
C75 N10 B4 125.0(7)
F1 B1 F2 111.0(9)
F1 B1 N3 109.9(8)
F2 B1 N3 109.3(8)
F1 B1 N4 110.9(8)
F2 B1 N4 109.8(8)
N3 B1 N4 105.8(8)
F3 B2 F4 107.5(9)
F3 B2 N6 113.1(9)
F4 B2 N6 112.7(8)
F3 B2 N5 108.3(8)
F4 B2 N5 108.2(8)
N6 B2 N5 106.9(8)
F5 B3 F6 111.7(8)
F5 B3 N8 113.0(7)
F6 B3 N8 107.5(7)
F5 B3 N7 111.5(7)
F6 B3 N7 106.6(7)
N8 B3 N7 106.1(8)
F8 B4 F7 111.3(8)
F8 B4 N9 110.5(7)
F7 B4 N9 108.8(7)
F8 B4 N10 108.9(7)
F7 B4 N10 110.4(7)
N9 B4 N10 106.8(7)
N1 C1 C5 118.5(7)
N1 C1 C2 119.9(7)
C5 C1 C2 121.6(8)
N2 C2 C1 122.3(7)
N2 C2 C26 117.7(7)
C1 C2 C26 119.9(7)
N2 C3 C47 119.0(7)
N2 C3 C4 120.9(7)
C47 C3 C4 120.1(7)
N1 C4 C68 117.2(7)
N1 C4 C3 120.6(7)
C68 C4 C3 122.2(7)
C6 C5 C1 176.9(10)
C5 C6 C7 178.4(9)
C8 C7 C9 109.7(7)
C8 C7 C6 125.2(8)
C9 C7 C6 125.0(8)
N3 C8 C7 107.8(8)
N3 C8 C16 124.5(8)
C7 C8 C16 127.7(9)
C7 C9 C10 105.4(7)
C7 C9 C17 124.5(8)
C10 C9 C17 129.9(8)
C11 C10 C9 133.1(8)
C11 C10 N3 117.4(8)
C9 C10 N3 109.3(7)
C12 C11 C10 123.3(8)
C12 C11 C18 118.8(8)
C10 C11 C18 117.8(8)
C11 C12 N4 119.1(8)
C11 C12 C13 134.9(10)
N4 C12 C13 106.0(8)
C14 C13 C12 109.3(9)
C14 C13 C24 125.0(9)
C12 C13 C24 125.6(9)
C13 C14 C15 106.0(9)
C13 C14 H14A 127.0
C15 C14 H14A 127.0
N4 C15 C14 111.1(9)
N4 C15 C25 122.2(10)
C14 C15 C25 126.6(9)
C8 C16 H16A 109.5
C8 C16 H16B 109.5
H16A C16 H16B 109.5
C8 C16 H16C 109.5
H16A C16 H16C 109.5
H16B C16 H16C 109.5
C9 C17 H17A 109.5
C9 C17 H17B 109.5
H17A C17 H17B 109.5
C9 C17 H17C 109.5
H17A C17 H17C 109.5
H17B C17 H17C 109.5
C19 C18 C23 121.9(9)
C19 C18 C11 120.0(9)
C23 C18 C11 118.0(9)
C18 C19 C20 119.8(10)
C18 C19 H19A 120.1
C20 C19 H19A 120.1
C21 C20 C19 119.5(11)
C21 C20 H20A 120.2
C19 C20 H20A 120.2
C20 C21 C22 122.1(12)
C20 C21 H21A 119.0
C22 C21 H21A 119.0
C21 C22 C23 119.3(10)
C21 C22 H22A 120.4
C23 C22 H22A 120.4
C18 C23 C22 117.4(9)
C18 C23 H23A 121.3
C22 C23 H23A 121.3
C13 C24 H24A 109.5
C13 C24 H24B 109.5
H24A C24 H24B 109.5
C13 C24 H24C 109.5
H24A C24 H24C 109.5
H24B C24 H24C 109.5
C15 C25 H25A 109.5
C15 C25 H25B 109.5
H25A C25 H25B 109.5
C15 C25 H25C 109.5
H25A C25 H25C 109.5
H25B C25 H25C 109.5
C27 C26 C2 175.7(9)
C26 C27 C28 176.2(9)
C30 C28 C29 107.9(7)
C30 C28 C27 126.0(8)
C29 C28 C27 126.0(8)
N5 C29 C28 109.5(7)
N5 C29 C37 123.9(7)
C28 C29 C37 126.6(8)
C28 C30 C31 105.7(7)
C28 C30 C38 124.5(7)
C31 C30 C38 129.8(8)
C32 C31 N5 119.7(7)
C32 C31 C30 131.6(8)
N5 C31 C30 108.7(7)
C31 C32 C33 120.7(8)
C31 C32 C39 118.4(7)
C33 C32 C39 120.8(8)
N6 C33 C32 119.0(8)
N6 C33 C34 109.9(7)
C32 C33 C34 131.0(9)
C35 C34 C33 103.7(8)
C35 C34 C45 127.2(8)
C33 C34 C45 129.1(8)
C34 C35 C36 111.4(8)
C34 C35 H35A 124.3
C36 C35 H35A 124.3
N6 C36 C35 109.2(8)
N6 C36 C46 120.5(9)
C35 C36 C46 130.2(8)
C29 C37 H37A 109.5
C29 C37 H37B 109.5
H37A C37 H37B 109.5
C29 C37 H37C 109.5
H37A C37 H37C 109.5
H37B C37 H37C 109.5
C30 C38 H38A 109.5
C30 C38 H38B 109.5
H38A C38 H38B 109.5
C30 C38 H38C 109.5
H38A C38 H38C 109.5
H38B C38 H38C 109.5
C44 C39 C40 122.3(8)
C44 C39 C32 120.4(9)
C40 C39 C32 117.3(8)
C41 C40 C39 116.4(8)
C41 C40 H40A 121.8
C39 C40 H40A 121.8
C40 C41 C42 122.6(10)
C40 C41 H41A 118.7
C42 C41 H41A 118.7
C41 C42 C43 118.9(10)
C41 C42 H42A 120.5
C43 C42 H42A 120.5
C44 C43 C42 119.8(9)
C44 C43 H43A 120.1
C42 C43 H43A 120.1
C39 C44 C43 119.9(9)
C39 C44 H44A 120.1
C43 C44 H44A 120.1
C34 C45 H45A 109.5
C34 C45 H45B 109.5
H45A C45 H45B 109.5
C34 C45 H45C 109.5
H45A C45 H45C 109.5
H45B C45 H45C 109.5
C36 C46 H46A 109.5
C36 C46 H46B 109.5
H46A C46 H46B 109.5
C36 C46 H46C 109.5
H46A C46 H46C 109.5
H46B C46 H46C 109.5
C48 C47 C3 174.7(7)
C47 C48 C49 178.1(9)
C48 C49 C51 128.2(7)
C48 C49 C50 124.5(7)
C51 C49 C50 107.2(6)
N7 C50 C49 110.6(6)
N7 C50 C58 120.6(7)
C49 C50 C58 128.7(7)
C52 C51 C49 107.5(6)
C52 C51 C59 129.9(7)
C49 C51 C59 122.6(6)
C51 C52 C53 134.5(7)
C51 C52 N7 107.4(6)
C53 C52 N7 118.0(7)
C54 C53 C52 122.3(7)
C54 C53 C60 119.9(7)
C52 C53 C60 117.7(7)
C53 C54 N8 120.1(7)
C53 C54 C55 130.5(8)
N8 C54 C55 109.4(7)
C56 C55 C54 104.3(7)
C56 C55 C66 126.7(8)
C54 C55 C66 129.0(8)
C55 C56 C57 108.8(7)
C55 C56 H56A 125.6
C57 C56 H56A 125.6
N8 C57 C56 112.0(7)
N8 C57 C67 122.5(8)
C56 C57 C67 125.4(8)
C50 C58 H58A 109.5
C50 C58 H58B 109.5
H58A C58 H58B 109.5
C50 C58 H58C 109.5
H58A C58 H58C 109.5
H58B C58 H58C 109.5
C51 C59 H59A 109.5
C51 C59 H59B 109.5
H59A C59 H59B 109.5
C51 C59 H59C 109.5
H59A C59 H59C 109.5
H59B C59 H59C 109.5
C65 C60 C61 120.8(7)
C65 C60 C53 123.4(6)
C61 C60 C53 115.7(7)
C60 C61 C62 119.0(8)
C60 C61 H61A 120.5
C62 C61 H61A 120.5
C63 C62 C61 120.4(7)
C63 C62 H62A 119.8
C61 C62 H62A 119.8
C62 C63 C64 119.6(7)
C62 C63 H63A 120.2
C64 C63 H63A 120.2
C65 C64 C63 119.3(8)
C65 C64 H64A 120.4
C63 C64 H64A 120.4
C60 C65 C64 121.0(7)
C60 C65 H65A 119.5
C64 C65 H65A 119.5
C55 C66 H66A 109.5
C55 C66 H66B 109.5
H66A C66 H66B 109.5
C55 C66 H66C 109.5
H66A C66 H66C 109.5
H66B C66 H66C 109.5
C57 C67 H67A 109.5
C57 C67 H67B 109.5
H67A C67 H67B 109.5
C57 C67 H67C 109.5
H67A C67 H67C 109.5
H67B C67 H67C 109.5
C69 C68 C4 173.6(8)
C68 C69 C70 176.4(7)
C71 C70 C72 107.8(6)
C71 C70 C69 128.2(6)
C72 C70 C69 124.1(7)
N9 C71 C70 108.2(6)
N9 C71 C79 124.1(7)
C70 C71 C79 127.7(7)
C73 C72 C70 105.6(6)
C73 C72 C80 131.5(6)
C70 C72 C80 122.8(7)
N9 C73 C72 108.1(6)
N9 C73 C74 121.9(7)
C72 C73 C74 130.0(7)
C75 C74 C73 120.7(7)
C75 C74 C81 118.6(7)
C73 C74 C81 120.5(7)
C74 C75 N10 120.7(7)
C74 C75 C76 132.3(8)
N10 C75 C76 106.9(7)
C77 C76 C75 107.4(7)
C77 C76 C87 124.9(7)
C75 C76 C87 127.7(8)
C76 C77 C78 108.1(8)
C76 C77 H77A 126.0
C78 C77 H77A 126.0
N10 C78 C77 109.6(7)
N10 C78 C88 121.4(8)
C77 C78 C88 129.0(8)
C71 C79 H79A 109.5
C71 C79 H79B 109.5
H79A C79 H79B 109.5
C71 C79 H79C 109.5
H79A C79 H79C 109.5
H79B C79 H79C 109.5
C72 C80 H80A 109.5
C72 C80 H80B 109.5
H80A C80 H80B 109.5
C72 C80 H80C 109.5
H80A C80 H80C 109.5
H80B C80 H80C 109.5
C86 C81 C82 120.3(7)
C86 C81 C74 120.3(7)
C82 C81 C74 119.4(7)
C83 C82 C81 118.5(7)
C83 C82 H82A 120.8
C81 C82 H82A 120.8
C84 C83 C82 120.7(7)
C84 C83 H83A 119.7
C82 C83 H83A 119.7
C83 C84 C85 120.7(8)
C83 C84 H84A 119.7
C85 C84 H84A 119.7
C86 C85 C84 119.5(8)
C86 C85 H85A 120.2
C84 C85 H85A 120.2
C81 C86 C85 120.2(8)
C81 C86 H86A 119.9
C85 C86 H86A 119.9
C76 C87 H87A 109.5
C76 C87 H87B 109.5
H87A C87 H87B 109.5
C76 C87 H87C 109.5
H87A C87 H87C 109.5
H87B C87 H87C 109.5
C78 C88 H88A 109.5
C78 C88 H88B 109.5
H88A C88 H88B 109.5
C78 C88 H88C 109.5
H88A C88 H88C 109.5
H88B C88 H88C 109.5
C2S C1S C6S 121.9(8)
C2S C1S H1SA 119.1
C6S C1S H1SA 119.1
C1S C2S C3S 120.6(9)
C1S C2S H2SA 119.7
C3S C2S H2SA 119.7
C4S C3S C2S 119.0(9)
C4S C3S H3SA 120.5
C2S C3S H3SA 120.5
C3S C4S C5S 120.7(9)
C3S C4S H4SA 119.6
C5S C4S H4SA 119.6
C6S C5S C4S 120.5(9)
C6S C5S H5SA 119.7
C4S C5S H5SA 119.7
C1S C6S C5S 117.2(8)
C1S C6S C7S 121.7(8)
C5S C6S C7S 121.1(8)
C6S C7S H7SA 109.5
C6S C7S H7SB 109.5
H7SA C7S H7SB 109.5
C6S C7S H7SC 109.5
H7SA C7S H7SC 109.5
H7SB C7S H7SC 109.5
C13S C8S C9S 117(2)
C13S C8S H8SA 121.5
C9S C8S H8SA 121.5
C8S C9S C10S 117.9(19)
C8S C9S H9SA 121.0
C10S C9S H9SA 121.0
C11S C10S C9S 123.5(19)
C11S C10S H10A 118.2
C9S C10S H10A 118.2
C10S C11S C12S 120.4(17)
C10S C11S H11A 119.8
C12S C11S H11A 119.8
C13S C12S C11S 115.7(18)
C13S C12S H12A 122.2
C11S C12S H12A 122.2
C8S C13S C12S 125(2)
C8S C13S C14S 116(2)
C12S C13S C14S 118(2)
C13S C14S H14B 109.5
C13S C14S H14C 109.5
H14B C14S H14C 109.5
C13S C14S H14D 109.5
H14B C14S H14D 109.5
H14C C14S H14D 109.5

loop_
_geom_bond_atom_site_label_1
_geom_bond_atom_site_label_2
_geom_bond_distance
N1 C4 1.345(8)
N1 C1 1.361(8)
N2 C2 1.334(8)
N2 C3 1.379(8)
N3 C8 1.368(9)
N3 C10 1.424(9)
N3 B1 1.532(11)
N4 C15 1.337(9)
N4 C12 1.407(9)
N4 B1 1.579(12)
N5 C29 1.373(9)
N5 C31 1.427(9)
N5 B2 1.545(10)
N6 C36 1.384(9)
N6 C33 1.413(9)
N6 B2 1.496(12)
N7 C50 1.337(8)
N7 C52 1.450(8)
N7 B3 1.562(11)
N8 C57 1.332(8)
N8 C54 1.418(9)
N8 B3 1.539(11)
N9 C71 1.348(8)
N9 C73 1.389(8)
N9 B4 1.570(11)
N10 C78 1.360(9)
N10 C75 1.418(8)
N10 B4 1.574(10)
B1 F1 1.395(11)
B1 F2 1.396(10)
B2 F3 1.403(12)
B2 F4 1.423(11)
B3 F5 1.332(11)
B3 F6 1.438(8)
B4 F8 1.377(9)
B4 F7 1.392(10)
C1 C5 1.391(10)
C1 C2 1.443(9)
C2 C26 1.471(10)
C3 C47 1.475(10)
C3 C4 1.442(9)
C4 C68 1.447(10)
C5 C6 1.178(10)
C6 C7 1.462(11)
C7 C8 1.418(10)
C7 C9 1.402(10)
C8 C16 1.520(10)
C9 C10 1.407(10)
C9 C17 1.517(9)
C10 C11 1.425(10)
C11 C12 1.389(10)
C11 C18 1.546(11)
C12 C13 1.418(10)
C13 C14 1.359(11)
C13 C24 1.581(10)
C14 C15 1.398(11)
C14 H14A 0.9500
C15 C25 1.496(11)
C16 H16A 0.9800
C16 H16B 0.9800
C16 H16C 0.9800
C17 H17A 0.9800
C17 H17B 0.9800
C17 H17C 0.9800
C18 C19 1.391(10)
C18 C23 1.399(10)
C19 C20 1.396(12)
C19 H19A 0.9500
C20 C21 1.359(13)
C20 H20A 0.9500
C21 C22 1.402(13)
C21 H21A 0.9500
C22 C23 1.429(12)
C22 H22A 0.9500
C23 H23A 0.9500
C24 H24A 0.9800
C24 H24B 0.9800
C24 H24C 0.9800
C25 H25A 0.9800
C25 H25B 0.9800
C25 H25C 0.9800
C26 C27 1.163(9)
C27 C28 1.419(10)
C28 C30 1.445(10)
C28 C29 1.421(9)
C29 C37 1.513(10)
C30 C31 1.432(9)
C30 C38 1.536(9)
C31 C32 1.410(9)
C32 C33 1.407(9)
C32 C39 1.507(10)
C33 C34 1.455(10)
C34 C35 1.373(10)
C34 C45 1.498(10)
C35 C36 1.392(10)
C35 H35A 0.9500
C36 C46 1.525(10)
C37 H37A 0.9800
C37 H37B 0.9800
C37 H37C 0.9800
C38 H38A 0.9800
C38 H38B 0.9800
C38 H38C 0.9800
C39 C44 1.383(10)
C39 C40 1.416(10)
C40 C41 1.383(10)
C40 H40A 0.9500
C41 C42 1.412(11)
C41 H41A 0.9500
C42 C43 1.398(11)
C42 H42A 0.9500
C43 C44 1.390(10)
C43 H43A 0.9500
C44 H44A 0.9500
C45 H45A 0.9800
C45 H45B 0.9800
C45 H45C 0.9800
C46 H46A 0.9800
C46 H46B 0.9800
C46 H46C 0.9800
C47 C48 1.231(9)
C48 C49 1.357(9)
C49 C51 1.404(8)
C49 C50 1.413(9)
C50 C58 1.504(8)
C51 C52 1.404(9)
C51 C59 1.545(8)
C52 C53 1.412(9)
C53 C54 1.403(9)
C53 C60 1.530(9)
C54 C55 1.470(9)
C55 C56 1.369(9)
C55 C66 1.526(9)
C56 C57 1.416(10)
C56 H56A 0.9500
C57 C67 1.476(9)
C58 H58A 0.9800
C58 H58B 0.9800
C58 H58C 0.9800
C59 H59A 0.9800
C59 H59B 0.9800
C59 H59C 0.9800
C60 C65 1.397(9)
C60 C61 1.413(8)
C61 C62 1.427(9)
C61 H61A 0.9500
C62 C63 1.409(10)
C62 H62A 0.9500
C63 C64 1.437(9)
C63 H63A 0.9500
C64 C65 1.401(9)
C64 H64A 0.9500
C65 H65A 0.9500
C66 H66A 0.9800
C66 H66B 0.9800
C66 H66C 0.9800
C67 H67A 0.9800
C67 H67B 0.9800
C67 H67C 0.9800
C68 C69 1.198(9)
C69 C70 1.462(10)
C70 C71 1.383(9)
C70 C72 1.451(8)
C71 C79 1.492(8)
C72 C73 1.389(9)
C72 C80 1.508(9)
C73 C74 1.428(9)
C74 C75 1.378(9)
C74 C81 1.514(9)
C75 C76 1.452(9)
C76 C77 1.373(10)
C76 C87 1.531(9)
C77 C78 1.423(10)
C77 H77A 0.9500
C78 C88 1.481(9)
C79 H79A 0.9800
C79 H79B 0.9800
C79 H79C 0.9800
C80 H80A 0.9800
C80 H80B 0.9800
C80 H80C 0.9800
C81 C86 1.390(9)
C81 C82 1.449(9)
C82 C83 1.396(9)
C82 H82A 0.9500
C83 C84 1.402(9)
C83 H83A 0.9500
C84 C85 1.405(9)
C84 H84A 0.9500
C85 C86 1.408(9)
C85 H85A 0.9500
C86 H86A 0.9500
C87 H87A 0.9800
C87 H87B 0.9800
C87 H87C 0.9800
C88 H88A 0.9800
C88 H88B 0.9800
C88 H88C 0.9800
C1S C2S 1.377(10)
C1S C6S 1.396(10)
C1S H1SA 0.9500
C2S C3S 1.407(11)
C2S H2SA 0.9500
C3S C4S 1.362(11)
C3S H3SA 0.9500
C4S C5S 1.419(11)
C4S H4SA 0.9500
C5S C6S 1.411(10)
C5S H5SA 0.9500
C6S C7S 1.542(9)
C7S H7SA 0.9800
C7S H7SB 0.9800
C7S H7SC 0.9800
C8S C13S 1.40(2)
C8S C9S 1.404(17)
C8S H8SA 0.9500
C9S C10S 1.424(17)
C9S H9SA 0.9500
C10S C11S 1.314(15)
C10S H10A 0.9500
C11S C12S 1.449(17)
C11S H11A 0.9500
C12S C13S 1.364(18)
C12S H12A 0.9500
C13S C14S 1.469(19)
C14S H14B 0.9800
C14S H14C 0.9800
C14S H14D 0.9800

loop_
_geom_torsion_atom_site_label_1
_geom_torsion_atom_site_label_2
_geom_torsion_atom_site_label_3
_geom_torsion_atom_site_label_4
_geom_torsion
C8 N3 B1 F1 54.9(11)
C10 N3 B1 F1 -122.7(9)
C8 N3 B1 F2 -67.2(11)
C10 N3 B1 F2 115.2(9)
C8 N3 B1 N4 174.6(7)
C10 N3 B1 N4 -3.0(11)
C15 N4 B1 F1 -56.4(11)
C12 N4 B1 F1 126.8(8)
C15 N4 B1 F2 66.7(11)
C12 N4 B1 F2 -110.1(9)
C15 N4 B1 N3 -175.5(7)
C12 N4 B1 N3 7.8(11)
C36 N6 B2 F3 62.5(11)
C33 N6 B2 F3 -118.9(9)
C36 N6 B2 F4 -59.7(12)
C33 N6 B2 F4 118.9(8)
C36 N6 B2 N5 -178.4(7)
C33 N6 B2 N5 0.2(12)
C29 N5 B2 F3 -58.1(11)
C31 N5 B2 F3 115.1(9)
C29 N5 B2 F4 58.2(12)
C31 N5 B2 F4 -128.6(8)
C29 N5 B2 N6 179.8(7)
C31 N5 B2 N6 -7.0(12)
C57 N8 B3 F5 61.0(10)
C54 N8 B3 F5 -114.8(8)
C57 N8 B3 F6 -62.7(11)
C54 N8 B3 F6 121.5(7)
C57 N8 B3 N7 -176.5(7)
C54 N8 B3 N7 7.8(10)
C50 N7 B3 F5 -58.3(9)
C52 N7 B3 F5 113.2(9)
C50 N7 B3 F6 63.9(11)
C52 N7 B3 F6 -124.6(7)
C50 N7 B3 N8 178.2(6)
C52 N7 B3 N8 -10.3(10)
C71 N9 B4 F8 -62.7(9)
C73 N9 B4 F8 121.2(7)
C71 N9 B4 F7 59.8(10)
C73 N9 B4 F7 -116.3(7)
C71 N9 B4 N10 179.1(6)
C73 N9 B4 N10 2.9(10)
C78 N10 B4 F8 60.7(11)
C75 N10 B4 F8 -114.9(8)
C78 N10 B4 F7 -61.8(11)
C75 N10 B4 F7 122.6(8)
C78 N10 B4 N9 180.0(7)
C75 N10 B4 N9 4.4(10)
C4 N1 C1 C5 177.1(7)
C4 N1 C1 C2 -0.7(10)
C3 N2 C2 C1 -1.7(10)
C3 N2 C2 C26 178.1(6)
N1 C1 C2 N2 4.3(11)
C5 C1 C2 N2 -173.4(7)
N1 C1 C2 C26 -175.5(6)
C5 C1 C2 C26 6.8(11)
C2 N2 C3 C47 177.0(6)
C2 N2 C3 C4 -4.0(9)
C1 N1 C4 C68 177.3(6)
C1 N1 C4 C3 -5.0(10)
N2 C3 C4 N1 7.7(10)
C47 C3 C4 N1 -173.4(6)
N2 C3 C4 C68 -174.7(6)
C47 C3 C4 C68 4.3(10)
N1 C1 C5 C6 -86(18)
C2 C1 C5 C6 92(18)
C1 C5 C6 C7 -169(25)
C5 C6 C7 C8 62(35)
C5 C6 C7 C9 -121(35)
C10 N3 C8 C7 -2.5(9)
B1 N3 C8 C7 179.5(8)
C10 N3 C8 C16 179.9(7)
B1 N3 C8 C16 1.9(13)
C9 C7 C8 N3 0.6(10)
C6 C7 C8 N3 177.8(7)
C9 C7 C8 C16 178.1(8)
C6 C7 C8 C16 -4.8(14)
C8 C7 C9 C10 1.5(10)
C6 C7 C9 C10 -175.6(8)
C8 C7 C9 C17 177.6(7)
C6 C7 C9 C17 0.5(14)
C7 C9 C10 C11 -176.9(8)
C17 C9 C10 C11 7.3(15)
C7 C9 C10 N3 -3.1(9)
C17 C9 C10 N3 -178.9(7)
C8 N3 C10 C11 178.5(7)
B1 N3 C10 C11 -3.6(12)
C8 N3 C10 C9 3.5(9)
B1 N3 C10 C9 -178.5(8)
C9 C10 C11 C12 -179.7(9)
N3 C10 C11 C12 6.8(12)
C9 C10 C11 C18 -3.0(13)
N3 C10 C11 C18 -176.5(7)
C10 C11 C12 N4 -2.5(13)
C18 C11 C12 N4 -179.1(7)
C10 C11 C12 C13 176.0(9)
C18 C11 C12 C13 -0.7(15)
C15 N4 C12 C11 177.1(8)
B1 N4 C12 C11 -5.7(12)
C15 N4 C12 C13 -1.8(9)
B1 N4 C12 C13 175.5(7)
C11 C12 C13 C14 -177.5(10)
N4 C12 C13 C14 1.1(10)
C11 C12 C13 C24 0.7(16)
N4 C12 C13 C24 179.3(7)
C12 C13 C14 C15 -0.1(10)
C24 C13 C14 C15 -178.2(7)
C12 N4 C15 C14 1.8(10)
B1 N4 C15 C14 -175.5(8)
C12 N4 C15 C25 179.8(7)
B1 N4 C15 C25 2.5(13)
C13 C14 C15 N4 -1.1(10)
C13 C14 C15 C25 -179.0(8)
C12 C11 C18 C19 88.8(10)
C10 C11 C18 C19 -88.0(10)
C12 C11 C18 C23 -90.0(11)
C10 C11 C18 C23 93.2(9)
C23 C18 C19 C20 -0.3(15)
C11 C18 C19 C20 -179.0(9)
C18 C19 C20 C21 0.6(16)
C19 C20 C21 C22 -1.2(19)
C20 C21 C22 C23 1.4(19)
C19 C18 C23 C22 0.5(14)
C11 C18 C23 C22 179.2(8)
C21 C22 C23 C18 -1.0(15)
N2 C2 C26 C27 -142(11)
C1 C2 C26 C27 38(11)
C2 C26 C27 C28 64(21)
C26 C27 C28 C30 140(14)
C26 C27 C28 C29 -37(15)
C31 N5 C29 C28 -0.8(9)
B2 N5 C29 C28 173.4(8)
C31 N5 C29 C37 176.9(7)
B2 N5 C29 C37 -9.0(13)
C30 C28 C29 N5 0.0(9)
C27 C28 C29 N5 176.7(7)
C30 C28 C29 C37 -177.6(8)
C27 C28 C29 C37 -0.9(14)
C29 C28 C30 C31 0.7(8)
C27 C28 C30 C31 -176.0(7)
C29 C28 C30 C38 -178.1(7)
C27 C28 C30 C38 5.2(12)
C29 N5 C31 C32 -177.4(7)
B2 N5 C31 C32 8.4(11)
C29 N5 C31 C30 1.2(8)
B2 N5 C31 C30 -173.0(8)
C28 C30 C31 C32 177.2(7)
C38 C30 C31 C32 -4.0(13)
C28 C30 C31 N5 -1.2(8)
C38 C30 C31 N5 177.6(7)
N5 C31 C32 C33 -2.1(10)
C30 C31 C32 C33 179.7(7)
N5 C31 C32 C39 177.9(7)
C30 C31 C32 C39 -0.4(12)
C36 N6 C33 C32 -175.8(6)
B2 N6 C33 C32 5.3(12)
C36 N6 C33 C34 1.9(8)
B2 N6 C33 C34 -176.9(8)
C31 C32 C33 N6 -4.4(10)
C39 C32 C33 N6 175.7(7)
C31 C32 C33 C34 178.4(7)
C39 C32 C33 C34 -1.5(12)
N6 C33 C34 C35 -1.3(8)
C32 C33 C34 C35 176.1(8)
N6 C33 C34 C45 179.1(7)
C32 C33 C34 C45 -3.4(13)
C33 C34 C35 C36 0.2(9)
C45 C34 C35 C36 179.8(8)
C33 N6 C36 C35 -1.8(9)
B2 N6 C36 C35 177.1(8)
C33 N6 C36 C46 -178.6(7)
B2 N6 C36 C46 0.2(12)
C34 C35 C36 N6 1.0(10)
C34 C35 C36 C46 177.4(8)
C31 C32 C39 C44 -76.9(9)
C33 C32 C39 C44 103.1(9)
C31 C32 C39 C40 103.5(8)
C33 C32 C39 C40 -76.5(9)
C44 C39 C40 C41 2.1(11)
C32 C39 C40 C41 -178.3(7)
C39 C40 C41 C42 -1.5(13)
C40 C41 C42 C43 0.4(14)
C41 C42 C43 C44 0.2(14)
C40 C39 C44 C43 -1.6(12)
C32 C39 C44 C43 178.8(7)
C42 C43 C44 C39 0.4(13)
N2 C3 C47 C48 -105(9)
C4 C3 C47 C48 76(9)
C3 C47 C48 C49 -88(27)
C47 C48 C49 C51 -157(23)
C47 C48 C49 C50 21(24)
C52 N7 C50 C49 0.5(8)
B3 N7 C50 C49 173.3(6)
C52 N7 C50 C58 -177.0(6)
B3 N7 C50 C58 -4.2(10)
C48 C49 C50 N7 179.6(7)
C51 C49 C50 N7 -2.4(8)
C48 C49 C50 C58 -3.1(12)
C51 C49 C50 C58 174.8(6)
C48 C49 C51 C52 -178.8(7)
C50 C49 C51 C52 3.4(8)
C48 C49 C51 C59 1.5(11)
C50 C49 C51 C59 -176.3(6)
C49 C51 C52 C53 -179.8(8)
C59 C51 C52 C53 -0.1(13)
C49 C51 C52 N7 -3.1(8)
C59 C51 C52 N7 176.6(6)
C50 N7 C52 C51 1.6(7)
B3 N7 C52 C51 -171.2(7)
C50 N7 C52 C53 179.0(6)
B3 N7 C52 C53 6.2(10)
C51 C52 C53 C54 178.8(7)
N7 C52 C53 C54 2.4(10)
C51 C52 C53 C60 1.3(12)
N7 C52 C53 C60 -175.1(6)
C52 C53 C54 N8 -4.8(10)
C60 C53 C54 N8 172.7(6)
C52 C53 C54 C55 176.3(7)
C60 C53 C54 C55 -6.2(12)
C57 N8 C54 C53 -177.7(7)
B3 N8 C54 C53 -1.2(10)
C57 N8 C54 C55 1.4(8)
B3 N8 C54 C55 177.9(7)
C53 C54 C55 C56 177.3(7)
N8 C54 C55 C56 -1.7(8)
C53 C54 C55 C66 -1.3(13)
N8 C54 C55 C66 179.8(7)
C54 C55 C56 C57 1.3(8)
C66 C55 C56 C57 179.9(7)
C54 N8 C57 C56 -0.6(8)
B3 N8 C57 C56 -177.0(7)
C54 N8 C57 C67 177.8(7)
B3 N8 C57 C67 1.3(12)
C55 C56 C57 N8 -0.5(9)
C55 C56 C57 C67 -178.8(7)
C54 C53 C60 C65 100.6(9)
C52 C53 C60 C65 -81.9(9)
C54 C53 C60 C61 -83.7(8)
C52 C53 C60 C61 93.9(8)
C65 C60 C61 C62 -0.9(11)
C53 C60 C61 C62 -176.8(7)
C60 C61 C62 C63 1.1(11)
C61 C62 C63 C64 0.3(12)
C62 C63 C64 C65 -2.0(12)
C61 C60 C65 C64 -0.7(11)
C53 C60 C65 C64 174.8(7)
C63 C64 C65 C60 2.2(12)
N1 C4 C68 C69 -16(7)
C3 C4 C68 C69 166(6)
C4 C68 C69 C70 87(15)
C68 C69 C70 C71 151(13)
C68 C69 C70 C72 -31(13)
C73 N9 C71 C70 1.5(8)
B4 N9 C71 C70 -175.1(7)
C73 N9 C71 C79 179.8(6)
B4 N9 C71 C79 3.2(11)
C72 C70 C71 N9 0.7(8)
C69 C70 C71 N9 179.4(7)
C72 C70 C71 C79 -177.5(7)
C69 C70 C71 C79 1.2(13)
C71 C70 C72 C73 -2.5(8)
C69 C70 C72 C73 178.7(6)
C71 C70 C72 C80 173.1(6)
C69 C70 C72 C80 -5.7(11)
C71 N9 C73 C72 -3.1(8)
B4 N9 C73 C72 173.5(6)
C71 N9 C73 C74 176.8(6)
B4 N9 C73 C74 -6.5(11)
C70 C72 C73 N9 3.4(8)
C80 C72 C73 N9 -171.7(7)
C70 C72 C73 C74 -176.6(7)
C80 C72 C73 C74 8.3(13)
N9 C73 C74 C75 2.7(11)
C72 C73 C74 C75 -177.4(7)
N9 C73 C74 C81 -171.1(6)
C72 C73 C74 C81 8.9(12)
C73 C74 C75 N10 4.6(11)
C81 C74 C75 N10 178.4(6)
C73 C74 C75 C76 -179.9(7)
C81 C74 C75 C76 -6.1(12)
C78 N10 C75 C74 175.4(7)
B4 N10 C75 C74 -8.3(11)
C78 N10 C75 C76 -1.1(8)
B4 N10 C75 C76 175.2(6)
C74 C75 C76 C77 -174.8(8)
N10 C75 C76 C77 1.2(8)
C74 C75 C76 C87 4.2(13)
N10 C75 C76 C87 -179.8(7)
C75 C76 C77 C78 -0.8(9)
C87 C76 C77 C78 -179.8(7)
C75 N10 C78 C77 0.7(9)
B4 N10 C78 C77 -175.5(7)
C75 N10 C78 C88 179.4(7)
B4 N10 C78 C88 3.2(12)
C76 C77 C78 N10 0.1(10)
C76 C77 C78 C88 -178.5(8)
C75 C74 C81 C86 92.3(9)
C73 C74 C81 C86 -93.9(9)
C75 C74 C81 C82 -87.9(8)
C73 C74 C81 C82 86.0(8)
C86 C81 C82 C83 -2.7(10)
C74 C81 C82 C83 177.4(7)
C81 C82 C83 C84 2.0(11)
C82 C83 C84 C85 -2.5(13)
C83 C84 C85 C86 3.5(13)
C82 C81 C86 C85 3.8(11)
C74 C81 C86 C85 -176.4(7)
C84 C85 C86 C81 -4.2(13)
C6S C1S C2S C3S -0.8(14)
C1S C2S C3S C4S 0.4(16)
C2S C3S C4S C5S -0.8(16)
C3S C4S C5S C6S 1.6(15)
C2S C1S C6S C5S 1.5(13)
C2S C1S C6S C7S -179.9(8)
C4S C5S C6S C1S -1.9(13)
C4S C5S C6S C7S 179.5(8)
C13S C8S C9S C10S 3(2)
C8S C9S C10S C11S -1(2)
C9S C10S C11S C12S -2(2)
C10S C11S C12S C13S 3(2)
C9S C8S C13S C12S -2(2)
C9S C8S C13S C14S 177.8(11)
C11S C12S C13S C8S -1(2)
C11S C12S C13S C14S 179.0(11)
